data_2215823
loop_
_publ_author_name
'Fan, Ying-Ju'
'Ma, Jian-Ping'
'Sun, Zhong-Xi'

_publ_section_title
;Bis{(<i>E</i>)-1-[1-(2-pyridyl)ethylidene]thiosemicarbazonato-\k^3^<i>N</i>,<i>N</i>',<i>S</i>}gallium(III)
 nitrate
;
_journal_coeditor_code BV2067
_journal_issue 11
_journal_name_full 'Acta Crystallographica Section E'
_journal_page_first m2663
_journal_page_last m2663
_journal_paper_doi 10.1107/S160053680704799X
_journal_volume 63
_journal_year 2007
_chemical_formula_iupac '[Ga (C8 H9 N4 S)2] N O3'
_chemical_formula_moiety 'C16 H18 Ga N8 S2 + , N O3 -'
_chemical_formula_sum 'C16 H18 Ga N9 O3 S2'
_chemical_formula_weight 518.23
_chemical_name_systematic
;Bis{(E)-1-[1-(2-pyridyl)ethylidene]thiosemicarbazonato-\k^3^N,N',S}gallium(III)
nitrate
;
_space_group_IT_number 14
_symmetry_cell_setting monoclinic
_symmetry_space_group_name_Hall '-P 2ybc'
_symmetry_space_group_name_H-M 'P 1 21/c 1'
_atom_sites_solution_hydrogens geom
_atom_sites_solution_primary direct
_atom_sites_solution_secondary difmap
_audit_creation_method SHELXL97
_cell_angle_alpha 90.00
_cell_angle_beta 95.631(2)
_cell_angle_gamma 90.00
_cell_formula_units_Z 4
_cell_length_a 11.715(2)
_cell_length_b 9.7852(17)
_cell_length_c 18.079(3)
_cell_measurement_reflns_used 5965
_cell_measurement_temperature 298(2)
_cell_measurement_theta_max 28.042
_cell_measurement_theta_min 2.369
_cell_volume 2062.5(6)
_computing_cell_refinement 'SAINT (Bruker, 1997)'
_computing_data_collection 'SMART (Bruker, 1997)'
_computing_data_reduction 'SAINT (Bruker, 1997)'
_computing_molecular_graphics 'SHELXTL (Bruker, 2001)'
_computing_publication_material 'SHELXTL (Bruker, 2001)'
_computing_structure_refinement 'SHELXL97 (Sheldrick, 1997)'
_computing_structure_solution 'SHELXS97 (Sheldrick, 1997)'
_diffrn_ambient_temperature 298(2)
_diffrn_measured_fraction_theta_full 0.994
_diffrn_measured_fraction_theta_max 0.994
_diffrn_measurement_device_type 'Bruker SMART CCD area-detector'
_diffrn_measurement_method '\f and \w'
_diffrn_radiation_monochromator graphite
_diffrn_radiation_source 'fine-focus sealed tube'
_diffrn_radiation_type MoK\a
_diffrn_radiation_wavelength 0.71073
_diffrn_reflns_av_R_equivalents 0.0267
_diffrn_reflns_av_sigmaI/netI 0.0273
_diffrn_reflns_limit_h_max 14
_diffrn_reflns_limit_h_min -13
_diffrn_reflns_limit_k_max 9
_diffrn_reflns_limit_k_min -11
_diffrn_reflns_limit_l_max 21
_diffrn_reflns_limit_l_min -18
_diffrn_reflns_number 10446
_diffrn_reflns_theta_full 25.49
_diffrn_reflns_theta_max 25.49
_diffrn_reflns_theta_min 2.26
_exptl_absorpt_coefficient_mu 1.577
_exptl_absorpt_correction_T_max 0.6490
_exptl_absorpt_correction_T_min 0.5181
_exptl_absorpt_correction_type multi-scan
_exptl_absorpt_process_details '(SADABS; Bruker, 1997)'
_exptl_crystal_colour yellow
_exptl_crystal_density_diffrn 1.669
_exptl_crystal_density_method 'not measured'
_exptl_crystal_description block
_exptl_crystal_F_000 1056
_exptl_crystal_size_max 0.48
_exptl_crystal_size_mid 0.39
_exptl_crystal_size_min 0.30
_refine_diff_density_max 0.451
_refine_diff_density_min -0.239
_refine_ls_extinction_method none
_refine_ls_goodness_of_fit_ref 1.019
_refine_ls_hydrogen_treatment constr
_refine_ls_matrix_type full
_refine_ls_number_parameters 310
_refine_ls_number_reflns 3809
_refine_ls_number_restraints 36
_refine_ls_restrained_S_all 1.024
_refine_ls_R_factor_all 0.0333
_refine_ls_R_factor_gt 0.0287
_refine_ls_shift/su_max 0.001
_refine_ls_shift/su_mean 0.000
_refine_ls_structure_factor_coef Fsqd
_refine_ls_weighting_details 'calc w = 1/[\s^2^(Fo^2^)+(0.0477P)^2^+0.6604P] where P=(Fo^2^+2Fc^2^)/3'
_refine_ls_weighting_scheme calc
_refine_ls_wR_factor_gt 0.0776
_refine_ls_wR_factor_ref 0.0802
_reflns_number_gt 3377
_reflns_number_total 3809
_reflns_threshold_expression I>2\s(I)
_cod_data_source_file bv2067.cif
_cod_data_source_block I
_cod_original_cell_volume 2062.4(6)
_cod_original_sg_symbol_Hall -P2ybc
_cod_original_sg_symbol_H-M 'P 21/c'
_cod_database_code 2215823
_cod_database_fobs_code 2215823

loop_
_symmetry_equiv_pos_as_xyz
'x, y, z'
'-x, y+1/2, -z+1/2'
'-x, -y, -z'
'x, -y-1/2, z-1/2'

loop_
_atom_site_type_symbol
_atom_site_label
_atom_site_fract_x
_atom_site_fract_y
_atom_site_fract_z
_atom_site_U_iso_or_equiv
_atom_site_adp_type
_atom_site_calc_flag
_atom_site_refinement_flags
_atom_site_occupancy
_atom_site_disorder_assembly
_atom_site_disorder_group
N N9 0.76005(18) 0.4989(2) 0.00088(11) 0.0411(5) Uani d P 0.28(4) A 1
Ga Ga1 0.752980(18) 0.03945(2) 0.146440(13) 0.03113(10) Uani d . 1 . .
N N1 0.92502(14) 0.07027(18) 0.17420(10) 0.0313(4) Uani d . 1 . .
N N2 0.97719(15) 0.04506(18) 0.24397(11) 0.0363(4) Uani d . 1 . .
N N3 0.94848(19) -0.0206(2) 0.36079(11) 0.0463(5) Uani d . 1 . .
H H3A 1.0211 -0.0121 0.3725 0.056 Uiso calc R 1 . .
H H3B 0.9047 -0.0462 0.3937 0.056 Uiso calc R 1 . .
N N4 0.57918(15) 0.03314(17) 0.11765(10) 0.0301(4) Uani d . 1 . .
N N5 0.52407(15) -0.08256(18) 0.09147(10) 0.0352(4) Uani d . 1 . .
N N6 0.54554(17) -0.29879(19) 0.05166(12) 0.0475(5) Uani d . 1 . .
H H6A 0.4722 -0.3032 0.0424 0.057 Uiso calc R 1 . .
H H6B 0.5873 -0.3681 0.0429 0.057 Uiso calc R 1 . .
N N7 0.70013(14) 0.24269(18) 0.16733(9) 0.0326(4) Uani d . 1 . .
N N8 0.80922(15) 0.11875(18) 0.04776(9) 0.0327(4) Uani d . 1 . .
N N9' 0.76005(18) 0.4989(2) 0.00088(11) 0.0411(5) Uani d P 0.72(4) A 2
C C1 0.7672(2) 0.3470(2) 0.19012(13) 0.0415(5) Uani d . 1 . .
H H1 0.8460 0.3332 0.1979 0.050 Uiso calc R 1 . .
C C2 0.7239(2) 0.4746(2) 0.20264(14) 0.0489(6) Uani d . 1 . .
H H2 0.7726 0.5466 0.2176 0.059 Uiso calc R 1 . .
C C3 0.6075(2) 0.4938(3) 0.19265(14) 0.0494(6) Uani d . 1 . .
H H3 0.5762 0.5788 0.2019 0.059 Uiso calc R 1 . .
C C4 0.5367(2) 0.3863(2) 0.16880(13) 0.0424(5) Uani d . 1 . .
H H4 0.4576 0.3981 0.1613 0.051 Uiso calc R 1 . .
C C5 0.58585(17) 0.2608(2) 0.15625(11) 0.0316(4) Uani d . 1 . .
C C6 0.51925(17) 0.1400(2) 0.12995(11) 0.0314(4) Uani d . 1 . .
C C7 0.39180(18) 0.1432(3) 0.11965(14) 0.0435(5) Uani d . 1 . .
H H7A 0.3669 0.1744 0.0704 0.065 Uiso calc R 1 . .
H H7B 0.3639 0.2043 0.1553 0.065 Uiso calc R 1 . .
H H7C 0.3624 0.0531 0.1266 0.065 Uiso calc R 1 . .
C C8 0.59460(18) -0.1841(2) 0.07969(12) 0.0351(5) Uani d . 1 . .
C C9 0.7436(2) 0.1406(2) -0.01599(13) 0.0411(5) Uani d . 1 . .
H H9 0.6652 0.1239 -0.0179 0.049 Uiso calc R 1 . .
C C10 0.7888(2) 0.1868(3) -0.07851(14) 0.0504(6) Uani d . 1 . .
H H10 0.7416 0.2028 -0.1221 0.061 Uiso calc R 1 . .
C C11 0.9046(2) 0.2092(3) -0.07581(14) 0.0511(6) Uani d . 1 . .
H H11 0.9369 0.2386 -0.1180 0.061 Uiso calc R 1 . .
C C12 0.9732(2) 0.1881(2) -0.01042(13) 0.0437(6) Uani d . 1 . .
H H12 1.0518 0.2041 -0.0078 0.052 Uiso calc R 1 . .
C C13 0.92311(18) 0.1427(2) 0.05134(12) 0.0330(5) Uani d . 1 . .
C C14 0.98647(17) 0.1166(2) 0.12423(12) 0.0330(5) Uani d . 1 . .
C C15 1.11177(18) 0.1423(3) 0.13887(15) 0.0467(6) Uani d . 1 . .
H H15A 1.1260 0.2005 0.1815 0.070 Uiso calc R 1 . .
H H15B 1.1391 0.1858 0.0964 0.070 Uiso calc R 1 . .
H H15C 1.1511 0.0570 0.1481 0.070 Uiso calc R 1 . .
C C16 0.90376(19) 0.0060(2) 0.29146(12) 0.0350(5) Uani d . 1 . .
O O1 0.681(3) 0.452(3) 0.0281(15) 0.053(5) Uani d PU 0.28(4) A 1
O O2 0.741(2) 0.555(4) -0.0570(13) 0.066(5) Uani d PU 0.28(4) A 1
O O3 0.860(2) 0.494(4) 0.0255(16) 0.077(6) Uani d PU 0.28(4) A 1
O O1' 0.6636(9) 0.4511(11) 0.0137(7) 0.066(2) Uani d PU 0.72(4) A 2
O O2' 0.7652(12) 0.5916(10) -0.0457(6) 0.068(2) Uani d PU 0.72(4) A 2
O O3' 0.8478(8) 0.4523(13) 0.0357(5) 0.0607(19) Uani d PU 0.72(4) A 2
S S1 0.75666(5) -0.01447(8) 0.27308(4) 0.04748(17) Uani d . 1 . .
S S2 0.74308(5) -0.18390(6) 0.09624(4) 0.04411(16) Uani d . 1 . .

loop_
_atom_site_aniso_label
_atom_site_aniso_U_11
_atom_site_aniso_U_22
_atom_site_aniso_U_33
_atom_site_aniso_U_12
_atom_site_aniso_U_13
_atom_site_aniso_U_23
N9 0.0389(13) 0.0413(11) 0.0430(12) 0.0060(10) 0.0030(10) -0.0085(10)
Ga1 0.01671(15) 0.03590(15) 0.04012(16) -0.00090(9) -0.00051(10) 0.00223(9)
N1 0.0195(9) 0.0330(9) 0.0405(10) 0.0011(7) -0.0013(7) 0.0027(8)
N2 0.0244(10) 0.0404(10) 0.0422(10) -0.0001(8) -0.0064(8) 0.0035(8)
N3 0.0412(12) 0.0544(12) 0.0414(11) 0.0025(10) -0.0051(9) 0.0062(9)
N4 0.0196(9) 0.0330(9) 0.0372(9) -0.0021(7) -0.0005(7) 0.0009(7)
N5 0.0216(9) 0.0338(9) 0.0494(10) -0.0042(7) -0.0013(7) -0.0016(8)
N6 0.0320(11) 0.0355(10) 0.0738(14) -0.0022(8) -0.0010(10) -0.0076(10)
N7 0.0253(9) 0.0344(9) 0.0380(9) -0.0011(7) 0.0022(7) -0.0003(8)
N8 0.0269(9) 0.0320(9) 0.0386(9) 0.0019(7) 0.0009(7) 0.0000(7)
N9' 0.0389(13) 0.0413(11) 0.0430(12) 0.0060(10) 0.0030(10) -0.0085(10)
C1 0.0316(12) 0.0466(13) 0.0454(13) -0.0059(10) -0.0014(10) -0.0036(10)
C2 0.0570(17) 0.0406(14) 0.0476(14) -0.0112(12) -0.0025(12) -0.0081(11)
C3 0.0567(18) 0.0384(13) 0.0526(15) 0.0059(12) 0.0036(12) -0.0087(11)
C4 0.0362(13) 0.0420(13) 0.0494(13) 0.0065(10) 0.0067(10) -0.0037(10)
C5 0.0250(11) 0.0365(11) 0.0332(10) 0.0008(9) 0.0020(8) 0.0005(9)
C6 0.0202(10) 0.0388(11) 0.0353(11) 0.0017(9) 0.0027(8) 0.0028(9)
C7 0.0224(11) 0.0507(14) 0.0569(14) 0.0033(10) 0.0011(10) -0.0018(11)
C8 0.0254(11) 0.0370(12) 0.0423(12) -0.0040(9) 0.0005(9) 0.0014(9)
C9 0.0366(13) 0.0417(12) 0.0431(13) 0.0012(10) -0.0060(10) -0.0030(10)
C10 0.0650(18) 0.0446(14) 0.0398(13) 0.0040(12) -0.0048(12) 0.0021(11)
C11 0.0681(19) 0.0427(14) 0.0444(14) -0.0028(12) 0.0145(12) 0.0043(11)
C12 0.0397(13) 0.0390(12) 0.0542(14) -0.0011(10) 0.0141(11) 0.0039(11)
C13 0.0278(11) 0.0275(10) 0.0440(12) 0.0006(8) 0.0053(9) 0.0008(9)
C14 0.0191(10) 0.0309(10) 0.0487(12) 0.0006(8) 0.0018(9) 0.0012(9)
C15 0.0227(12) 0.0501(14) 0.0667(16) -0.0052(10) 0.0012(10) 0.0078(12)
C16 0.0302(12) 0.0330(11) 0.0404(12) 0.0039(9) -0.0027(9) 0.0020(9)
O1 0.061(9) 0.054(7) 0.048(7) 0.000(6) 0.027(6) 0.013(5)
O2 0.070(8) 0.078(10) 0.049(6) 0.017(7) 0.003(5) 0.019(7)
O3 0.052(7) 0.086(10) 0.091(8) 0.016(7) -0.005(6) -0.007(7)
O1' 0.040(3) 0.067(3) 0.091(5) -0.010(2) 0.007(3) -0.024(3)
O2' 0.093(4) 0.052(3) 0.063(3) 0.002(3) 0.026(3) 0.006(2)
O3' 0.047(3) 0.063(4) 0.068(3) 0.010(2) -0.0153(19) -0.005(2)
S1 0.0280(3) 0.0696(4) 0.0447(3) -0.0017(3) 0.0028(3) 0.0159(3)
S2 0.0245(3) 0.0361(3) 0.0712(4) 0.0020(2) 0.0023(3) -0.0050(3)

loop_
_atom_type_symbol
_atom_type_description
_atom_type_scat_dispersion_real
_atom_type_scat_dispersion_imag
_atom_type_scat_source
C C 0.0033 0.0016 'International Tables Vol C Tables 4.2.6.8 and 6.1.1.4'
H H 0.0000 0.0000 'International Tables Vol C Tables 4.2.6.8 and 6.1.1.4'
O O 0.0106 0.0060 'International Tables Vol C Tables 4.2.6.8 and 6.1.1.4'
Ga Ga 0.2307 1.6083 'International Tables Vol C Tables 4.2.6.8 and 6.1.1.4'
S S 0.1246 0.1234 'International Tables Vol C Tables 4.2.6.8 and 6.1.1.4'
N N 0.0061 0.0033 'International Tables Vol C Tables 4.2.6.8 and 6.1.1.4'

loop_
_geom_angle_atom_site_label_1
_geom_angle_atom_site_label_2
_geom_angle_atom_site_label_3
_geom_angle
O1 N9 O2 117.4(15)
O1 N9 O3 126.8(17)
O2 N9 O3 115.8(16)
N1 Ga1 N4 173.26(7)
N1 Ga1 N8 76.82(7)
N4 Ga1 N8 100.42(7)
N1 Ga1 N7 96.61(7)
N4 Ga1 N7 76.97(7)
N8 Ga1 N7 85.80(7)
N1 Ga1 S1 82.57(5)
N4 Ga1 S1 99.41(5)
N8 Ga1 S1 158.57(5)
N7 Ga1 S1 90.85(5)
N1 Ga1 S2 103.87(5)
N4 Ga1 S2 82.23(5)
N8 Ga1 S2 91.32(5)
N7 Ga1 S2 158.09(5)
S1 Ga1 S2 99.33(3)
C14 N1 N2 118.61(18)
C14 N1 Ga1 118.83(14)
N2 N1 Ga1 122.55(13)
C16 N2 N1 112.84(18)
C16 N3 H3A 120.0
C16 N3 H3B 120.0
H3A N3 H3B 120.0
C6 N4 N5 119.01(17)
C6 N4 Ga1 118.34(14)
N5 N4 Ga1 122.46(13)
C8 N5 N4 113.40(17)
C8 N6 H6A 120.0
C8 N6 H6B 120.0
H6A N6 H6B 120.0
C1 N7 C5 119.63(19)
C1 N7 Ga1 126.83(15)
C5 N7 Ga1 113.54(14)
C9 N8 C13 119.67(19)
C9 N8 Ga1 125.90(15)
C13 N8 Ga1 114.37(14)
N7 C1 C2 122.1(2)
N7 C1 H1 118.9
C2 C1 H1 118.9
C3 C2 C1 118.7(2)
C3 C2 H2 120.6
C1 C2 H2 120.6
C2 C3 C4 119.7(2)
C2 C3 H3 120.1
C4 C3 H3 120.1
C3 C4 C5 118.7(2)
C3 C4 H4 120.7
C5 C4 H4 120.7
N7 C5 C4 121.1(2)
N7 C5 C6 115.52(18)
C4 C5 C6 123.41(19)
N4 C6 C5 115.28(17)
N4 C6 C7 123.5(2)
C5 C6 C7 121.21(19)
C6 C7 H7A 109.5
C6 C7 H7B 109.5
H7A C7 H7B 109.5
C6 C7 H7C 109.5
H7A C7 H7C 109.5
H7B C7 H7C 109.5
N5 C8 N6 116.06(19)
N5 C8 S2 127.06(16)
N6 C8 S2 116.88(17)
N8 C9 C10 121.8(2)
N8 C9 H9 119.1
C10 C9 H9 119.1
C11 C10 C9 119.0(2)
C11 C10 H10 120.5
C9 C10 H10 120.5
C10 C11 C12 119.9(2)
C10 C11 H11 120.1
C12 C11 H11 120.1
C11 C12 C13 118.8(2)
C11 C12 H12 120.6
C13 C12 H12 120.6
N8 C13 C12 120.8(2)
N8 C13 C14 114.99(18)
C12 C13 C14 124.2(2)
N1 C14 C13 114.91(18)
N1 C14 C15 122.9(2)
C13 C14 C15 122.21(19)
C14 C15 H15A 109.5
C14 C15 H15B 109.5
H15A C15 H15B 109.5
C14 C15 H15C 109.5
H15A C15 H15C 109.5
H15B C15 H15C 109.5
N2 C16 N3 116.3(2)
N2 C16 S1 127.09(17)
N3 C16 S1 116.62(18)
C16 S1 Ga1 94.80(8)
C8 S2 Ga1 94.46(8)

loop_
_geom_bond_atom_site_label_1
_geom_bond_atom_site_label_2
_geom_bond_distance
N9 O1 1.18(2)
N9 O2 1.18(2)
N9 O3 1.21(3)
Ga1 N1 2.0509(17)
Ga1 N4 2.0523(17)
Ga1 N8 2.1094(18)
Ga1 N7 2.1276(18)
Ga1 S1 2.3458(8)
Ga1 S2 2.3649(7)
N1 C14 1.291(3)
N1 N2 1.369(3)
N2 C16 1.330(3)
N3 C16 1.336(3)
N3 H3A 0.8600
N3 H3B 0.8600
N4 C6 1.291(3)
N4 N5 1.365(2)
N5 C8 1.323(3)
N6 C8 1.338(3)
N6 H6A 0.8600
N6 H6B 0.8600
N7 C1 1.328(3)
N7 C5 1.346(3)
N8 C9 1.338(3)
N8 C13 1.350(3)
C1 C2 1.376(4)
C1 H1 0.9300
C2 C3 1.371(4)
C2 H2 0.9300
C3 C4 1.381(4)
C3 H3 0.9300
C4 C5 1.384(3)
C4 H4 0.9300
C5 C6 1.470(3)
C6 C7 1.487(3)
C7 H7A 0.9600
C7 H7B 0.9600
C7 H7C 0.9600
C8 S2 1.736(2)
C9 C10 1.372(4)
C9 H9 0.9300
C10 C11 1.370(4)
C10 H10 0.9300
C11 C12 1.378(4)
C11 H11 0.9300
C12 C13 1.385(3)
C12 H12 0.9300
C13 C14 1.470(3)
C14 C15 1.487(3)
C15 H15A 0.9600
C15 H15B 0.9600
C15 H15C 0.9600
C16 S1 1.734(2)

loop_
_geom_torsion_atom_site_label_1
_geom_torsion_atom_site_label_2
_geom_torsion_atom_site_label_3
_geom_torsion_atom_site_label_4
_geom_torsion
N8 Ga1 N1 C14 -1.44(16)
N7 Ga1 N1 C14 -85.53(16)
S1 Ga1 N1 C14 -175.53(16)
S2 Ga1 N1 C14 86.64(16)
N8 Ga1 N1 N2 177.81(17)
N7 Ga1 N1 N2 93.72(16)
S1 Ga1 N1 N2 3.72(15)
S2 Ga1 N1 N2 -94.11(15)
C14 N1 N2 C16 176.00(19)
Ga1 N1 N2 C16 -3.2(2)
N8 Ga1 N4 C6 -88.82(16)
N7 Ga1 N4 C6 -5.66(15)
S1 Ga1 N4 C6 83.03(15)
S2 Ga1 N4 C6 -178.74(16)
N8 Ga1 N4 N5 96.31(16)
N7 Ga1 N4 N5 179.47(17)
S1 Ga1 N4 N5 -91.84(15)
S2 Ga1 N4 N5 6.40(15)
C6 N4 N5 C8 178.74(19)
Ga1 N4 N5 C8 -6.4(2)
N1 Ga1 N7 C1 0.73(19)
N4 Ga1 N7 C1 -177.18(19)
N8 Ga1 N7 C1 -75.45(18)
S1 Ga1 N7 C1 83.35(18)
S2 Ga1 N7 C1 -158.52(14)
N1 Ga1 N7 C5 -178.36(14)
N4 Ga1 N7 C5 3.72(13)
N8 Ga1 N7 C5 105.45(14)
S1 Ga1 N7 C5 -95.74(13)
S2 Ga1 N7 C5 22.4(2)
N1 Ga1 N8 C9 179.73(19)
N4 Ga1 N8 C9 -6.55(19)
N7 Ga1 N8 C9 -82.46(18)
S1 Ga1 N8 C9 -164.03(14)
S2 Ga1 N8 C9 75.79(18)
N1 Ga1 N8 C13 2.50(14)
N4 Ga1 N8 C13 176.22(14)
N7 Ga1 N8 C13 100.31(15)
S1 Ga1 N8 C13 18.7(2)
S2 Ga1 N8 C13 -101.44(14)
C5 N7 C1 C2 -0.4(3)
Ga1 N7 C1 C2 -179.40(18)
N7 C1 C2 C3 1.3(4)
C1 C2 C3 C4 -1.5(4)
C2 C3 C4 C5 0.6(4)
C1 N7 C5 C4 -0.5(3)
Ga1 N7 C5 C4 178.64(16)
C1 N7 C5 C6 179.09(19)
Ga1 N7 C5 C6 -1.7(2)
C3 C4 C5 N7 0.4(3)
C3 C4 C5 C6 -179.2(2)
N5 N4 C6 C5 -178.52(17)
Ga1 N4 C6 C5 6.4(2)
N5 N4 C6 C7 2.2(3)
Ga1 N4 C6 C7 -172.84(17)
N7 C5 C6 N4 -2.9(3)
C4 C5 C6 N4 176.7(2)
N7 C5 C6 C7 176.38(19)
C4 C5 C6 C7 -4.0(3)
N4 N5 C8 N6 -177.87(19)
N4 N5 C8 S2 1.8(3)
C13 N8 C9 C10 0.1(3)
Ga1 N8 C9 C10 -176.99(17)
N8 C9 C10 C11 1.0(4)
C9 C10 C11 C12 -1.5(4)
C10 C11 C12 C13 0.8(4)
C9 N8 C13 C12 -0.8(3)
Ga1 N8 C13 C12 176.63(16)
C9 N8 C13 C14 179.40(19)
Ga1 N8 C13 C14 -3.2(2)
C11 C12 C13 N8 0.3(3)
C11 C12 C13 C14 -179.9(2)
N2 N1 C14 C13 -179.08(17)
Ga1 N1 C14 C13 0.2(2)
N2 N1 C14 C15 0.8(3)
Ga1 N1 C14 C15 -179.96(16)
N8 C13 C14 N1 2.0(3)
C12 C13 C14 N1 -177.8(2)
N8 C13 C14 C15 -177.81(19)
C12 C13 C14 C15 2.4(3)
N1 N2 C16 N3 179.94(18)
N1 N2 C16 S1 0.1(3)
N2 C16 S1 Ga1 2.2(2)
N3 C16 S1 Ga1 -177.58(17)
N1 Ga1 S1 C16 -2.54(9)
N4 Ga1 S1 C16 -176.03(9)
N8 Ga1 S1 C16 -18.47(17)
N7 Ga1 S1 C16 -99.10(9)
S2 Ga1 S1 C16 100.38(8)
N5 C8 S2 Ga1 2.4(2)
N6 C8 S2 Ga1 -177.88(17)
N1 Ga1 S2 C8 179.11(9)
N4 Ga1 S2 C8 -3.81(9)
N8 Ga1 S2 C8 -104.15(9)
N7 Ga1 S2 C8 -22.15(16)
S1 Ga1 S2 C8 94.52(8)
